data_2222604
loop_
_publ_author_name
'Wang, Qiang'
'Bi, Cai-Feng'
'Wang, Da-Qi'
'Fan, Yu-Hua'
'Liu, Ji-Tian'

_publ_section_title
Tetra-\m-acetato-\k^8^<i>O</i>:<i>O</i>'-bis{[2-(2-furyl)-1-(2-furylmethyl)-1<i>H</i>-benzimidazole-\k<i>N</i>^3^]copper(II)}
_journal_coeditor_code BV2119
_journal_issue 8
_journal_name_full 'Acta Crystallographica Section E'
_journal_page_first m867
_journal_page_last m868
_journal_paper_doi 10.1107/S1600536809025276
_journal_volume 65
_journal_year 2009
_chemical_formula_iupac '[Cu2 (C2 H3 O2)4 (C16 H12 N2 O2)2]'
_chemical_formula_moiety 'C40 H36 Cu2 N4 O12'
_chemical_formula_sum 'C40 H36 Cu2 N4 O12'
_chemical_formula_weight 891.81
_chemical_name_systematic
;
Tetra-\m-acetato-\k^8^<i>O</i>:<i>O</i>'-bis{[2-(2-furyl)-1-(2-furylmethyl)-
1<i>H</i>-benzimidazole-\k<i>N</i>^3^]copper(II)}
;
_space_group_IT_number 2
_symmetry_cell_setting triclinic
_symmetry_space_group_name_Hall '-P 1'
_symmetry_space_group_name_H-M 'P -1'
_atom_sites_solution_hydrogens geom
_atom_sites_solution_primary direct
_atom_sites_solution_secondary difmap
_audit_creation_method SHELXL-97
_cell_angle_alpha 75.8170(10)
_cell_angle_beta 80.031(2)
_cell_angle_gamma 76.1680(10)
_cell_formula_units_Z 2
_cell_length_a 9.6617(15)
_cell_length_b 11.2779(19)
_cell_length_c 19.233(2)
_cell_measurement_reflns_used 2908
_cell_measurement_temperature 298(2)
_cell_measurement_theta_max 24.716
_cell_measurement_theta_min 2.393
_cell_volume 1958.2(5)
_computing_cell_refinement 'SAINT (Siemens, 1996)'
_computing_data_collection 'SMART (Siemens, 1996)'
_computing_data_reduction 'SAINT (Siemens, 1996)'
_computing_molecular_graphics 'SHELXTL (Sheldrick, 2008)'
_computing_publication_material 'SHELXTL (Sheldrick, 2008)'
_computing_structure_refinement 'SHELXL97 (Sheldrick, 2008)'
_computing_structure_solution 'SHELXS97 (Sheldrick, 2008)'
_diffrn_ambient_temperature 298(2)
_diffrn_measured_fraction_theta_full 0.983
_diffrn_measured_fraction_theta_max 0.983
_diffrn_measurement_device_type 'Siemens SMART CCD area-detector'
_diffrn_measurement_method '\f and \w'
_diffrn_radiation_monochromator graphite
_diffrn_radiation_source 'fine-focus sealed tube'
_diffrn_radiation_type MoK\a
_diffrn_radiation_wavelength 0.71073
_diffrn_reflns_av_R_equivalents 0.0232
_diffrn_reflns_av_sigmaI/netI 0.0538
_diffrn_reflns_limit_h_max 11
_diffrn_reflns_limit_h_min -11
_diffrn_reflns_limit_k_max 13
_diffrn_reflns_limit_k_min -13
_diffrn_reflns_limit_l_max 22
_diffrn_reflns_limit_l_min -17
_diffrn_reflns_number 10261
_diffrn_reflns_theta_full 25.01
_diffrn_reflns_theta_max 25.01
_diffrn_reflns_theta_min 1.90
_diffrn_standards_number 0
_exptl_absorpt_coefficient_mu 1.155
_exptl_absorpt_correction_T_max 0.8738
_exptl_absorpt_correction_T_min 0.6071
_exptl_absorpt_correction_type multi-scan
_exptl_absorpt_process_details '(SADABS; Sheldrick, 1996)'
_exptl_crystal_colour green
_exptl_crystal_density_diffrn 1.512
_exptl_crystal_density_method 'not measured'
_exptl_crystal_description block
_exptl_crystal_F_000 916
_exptl_crystal_size_max 0.48
_exptl_crystal_size_mid 0.23
_exptl_crystal_size_min 0.12
_refine_diff_density_max 0.585
_refine_diff_density_min -0.619
_refine_ls_extinction_method none
_refine_ls_goodness_of_fit_ref 1.024
_refine_ls_hydrogen_treatment constr
_refine_ls_matrix_type full
_refine_ls_number_parameters 606
_refine_ls_number_reflns 6802
_refine_ls_number_restraints 0
_refine_ls_restrained_S_all 1.024
_refine_ls_R_factor_all 0.0872
_refine_ls_R_factor_gt 0.0568
_refine_ls_shift/su_max 0.001
_refine_ls_shift/su_mean 0.000
_refine_ls_structure_factor_coef Fsqd
_refine_ls_weighting_details 'calc w=1/[\s^2^(Fo^2^)+(0.0617P)^2^+4.0885P] where P=(Fo^2^+2Fc^2^)/3'
_refine_ls_weighting_scheme calc
_refine_ls_wR_factor_gt 0.1308
_refine_ls_wR_factor_ref 0.1524
_reflns_number_gt 4761
_reflns_number_total 6802
_reflns_threshold_expression I>2\s(I)
_cod_data_source_file bv2119.cif
_cod_data_source_block I
_cod_depositor_comments
;
The following automatic conversions were performed:
'_symmetry_cell_setting' value 'Triclinic' changed to 'triclinic'
according to '/home/saulius/struct/CIF-dictionaries/cif_core.dic'
dictionary named 'cif_core.dic' version 2.4.1 from 2010-06-29.

Automatic conversion script
Id: cif_fix_enum 1527 2010-12-29 10:47:43Z saulius 

The following automatic conversions were performed:

'_symmetry_cell_setting' value 'Triclinic' changed to 'triclinic'
according to /home/saulius/struct/CIF-dictionaries/cif_core.dic
dictionary named 'cif_core.dic' version 2.4.1 from 2010-06-29.

Automatic conversion script
Id: cif_fix_values 1715 2011-07-08 13:25:40Z adriana 
;
_cod_original_cell_volume 1958.3(5)
_cod_database_code 2222604
_cod_database_fobs_code 2222604

loop_
_symmetry_equiv_pos_as_xyz
'x, y, z'
'-x, -y, -z'

loop_
_atom_site_type_symbol
_atom_site_label
_atom_site_fract_x
_atom_site_fract_y
_atom_site_fract_z
_atom_site_U_iso_or_equiv
_atom_site_adp_type
_atom_site_calc_flag
_atom_site_refinement_flags
_atom_site_occupancy
_atom_site_disorder_assembly
_atom_site_disorder_group
Cu Cu1 0.99281(6) 0.89727(5) 0.47651(3) 0.03232(18) Uani d . 1 . .
Cu Cu2 0.53213(7) 0.60430(6) 0.01052(3) 0.0440(2) Uani d . 1 . .
N N1 0.9845(4) 0.7264(4) 0.4396(2) 0.0365(9) Uani d . 1 . .
N N2 0.9293(5) 0.5746(4) 0.3999(2) 0.0436(10) Uani d . 1 . .
N N3 0.5831(5) 0.7740(4) 0.0330(3) 0.0551(12) Uani d . 1 . .
N N4 0.6085(6) 0.9327(5) 0.0755(3) 0.0654(14) Uani d . 1 A .
O O1 0.6522(4) 0.7372(4) 0.3768(2) 0.0650(11) Uani d . 1 . .
O O2 0.9699(6) 0.4443(5) 0.2714(3) 0.0931(16) Uani d . 1 . .
O O3 1.1457(4) 0.8153(3) 0.53831(19) 0.0480(9) Uani d . 1 . .
O O4 1.1553(4) 0.9823(3) 0.57688(19) 0.0471(9) Uani d . 1 . .
O O5 0.8573(4) 0.8762(3) 0.56612(19) 0.0487(9) Uani d . 1 . .
O O6 0.8639(4) 1.0444(3) 0.60436(19) 0.0507(9) Uani d . 1 . .
O O7 0.3864(18) 0.8787(16) 0.1965(9) 0.072(5) Uani d P 0.55(3) A 1
O O8 0.7106(13) 1.0211(14) 0.2262(8) 0.083(4) Uani d P 0.69(3) B 1
O O7' 0.3368(18) 0.7504(16) 0.1357(12) 0.076(6) Uani d P 0.45(3) A 2
O O8' 0.752(3) 1.082(3) 0.1872(18) 0.076(9) Uani d P 0.31(3) B 2
O O9 0.7334(4) 0.5180(4) -0.0055(2) 0.0673(12) Uani d . 1 . .
O O10 0.6774(5) 0.3442(4) -0.0174(2) 0.0682(12) Uani d . 1 . .
O O11 0.5353(5) 0.6649(4) -0.0946(2) 0.0626(11) Uani d . 1 . .
O O12 0.4755(5) 0.4963(4) -0.1098(2) 0.0628(11) Uani d . 1 . .
C C1 0.8807(6) 0.6855(5) 0.4222(3) 0.0423(12) Uani d . 1 . .
C C2 1.0751(6) 0.5432(5) 0.4036(3) 0.0430(12) Uani d . 1 . .
C C3 1.1091(5) 0.6365(4) 0.4280(3) 0.0369(11) Uani d . 1 . .
C C4 1.2510(5) 0.6321(5) 0.4367(3) 0.0462(13) Uani d . 1 . .
H H4 1.2761 0.6946 0.4527 0.055 Uiso calc R 1 . .
C C5 1.3516(6) 0.5306(5) 0.4203(3) 0.0541(14) Uani d . 1 . .
H H5 1.4471 0.5242 0.4256 0.065 Uiso calc R 1 . .
C C6 1.3142(7) 0.4375(5) 0.3961(3) 0.0574(16) Uani d . 1 . .
H H6 1.3859 0.3708 0.3855 0.069 Uiso calc R 1 . .
C C7 1.1777(6) 0.4401(5) 0.3875(3) 0.0522(14) Uani d . 1 . .
H H7 1.1534 0.3770 0.3717 0.063 Uiso calc R 1 . .
C C8 0.7319(6) 0.7505(5) 0.4262(3) 0.0463(13) Uani d . 1 . .
C C9 0.6530(6) 0.8268(5) 0.4672(3) 0.0509(14) Uani d . 1 . .
H H9 0.6820 0.8506 0.5045 0.061 Uiso calc R 1 . .
C C10 0.5158(6) 0.8650(6) 0.4429(4) 0.0658(17) Uani d . 1 . .
H H10 0.4369 0.9183 0.4616 0.079 Uiso calc R 1 . .
C C11 0.5204(7) 0.8118(7) 0.3896(4) 0.0720(19) Uani d . 1 . .
H H11 0.4441 0.8231 0.3634 0.086 Uiso calc R 1 . .
C C12 0.8467(6) 0.4934(5) 0.3834(3) 0.0528(14) Uani d . 1 . .
H H12A 0.7483 0.5143 0.4054 0.063 Uiso calc R 1 . .
H H12B 0.8857 0.4075 0.4056 0.063 Uiso calc R 1 . .
C C13 0.8457(7) 0.5017(6) 0.3052(3) 0.0614(16) Uani d . 1 . .
C C14 0.7492(8) 0.5439(7) 0.2608(4) 0.077(2) Uani d . 1 . .
H H14 0.6554 0.5856 0.2717 0.093 Uiso calc R 1 . .
C C15 0.8107(10) 0.5159(8) 0.1935(4) 0.087(2) Uani d . 1 . .
H H15 0.7661 0.5360 0.1518 0.104 Uiso calc R 1 . .
C C16 0.9412(10) 0.4566(8) 0.2008(4) 0.097(3) Uani d . 1 . .
H H16 1.0066 0.4264 0.1645 0.117 Uiso calc R 1 . .
C C17 1.1925(5) 0.8705(5) 0.5751(3) 0.0408(12) Uani d . 1 . .
C C18 1.3045(7) 0.7915(6) 0.6228(4) 0.0682(18) Uani d . 1 . .
H H18A 1.3664 0.8424 0.6288 0.102 Uiso calc R 1 . .
H H18B 1.3603 0.7248 0.6007 0.102 Uiso calc R 1 . .
H H18C 1.2579 0.7572 0.6691 0.102 Uiso calc R 1 . .
C C19 0.8264(5) 0.9439(5) 0.6114(3) 0.0424(12) Uani d . 1 . .
C C20 0.7392(7) 0.8957(6) 0.6811(3) 0.0714(19) Uani d . 1 . .
H H20A 0.7889 0.8145 0.7035 0.107 Uiso calc R 1 . .
H H20B 0.6473 0.8898 0.6712 0.107 Uiso calc R 1 . .
H H20C 0.7259 0.9520 0.7131 0.107 Uiso calc R 1 . .
C C21 0.5397(7) 0.8363(6) 0.0854(4) 0.0631(17) Uani d . 1 A .
C C22 0.7013(7) 0.9309(6) 0.0141(4) 0.0654(17) Uani d . 1 . .
C C23 0.8006(8) 1.0051(6) -0.0221(4) 0.076(2) Uani d . 1 . .
H H23 0.8120 1.0710 -0.0041 0.091 Uiso calc R 1 . .
C C24 0.8779(8) 0.9787(7) -0.0827(5) 0.082(2) Uani d . 1 . .
H H24 0.9444 1.0271 -0.1067 0.098 Uiso calc R 1 . .
C C25 0.8630(8) 0.8812(7) -0.1118(4) 0.079(2) Uani d . 1 . .
H H25 0.9182 0.8668 -0.1547 0.094 Uiso calc R 1 . .
C C26 0.7671(7) 0.8059(6) -0.0773(4) 0.0671(18) Uani d . 1 . .
H H26 0.7563 0.7406 -0.0961 0.081 Uiso calc R 1 . .
C C27 0.6876(7) 0.8316(5) -0.0134(4) 0.0596(16) Uani d . 1 . .
C C28 0.4355(8) 0.8056(6) 0.1463(4) 0.0667(17) Uani d . 1 . .
C C29 0.371(2) 0.705(2) 0.1747(15) 0.078(5) Uani d P 0.55(3) A 1
H H29 0.3907 0.6345 0.1548 0.093 Uiso calc PR 0.55(3) A 1
C C30 0.275(3) 0.719(3) 0.2356(16) 0.073(6) Uani d P 0.55(3) A 1
H H30 0.2177 0.6646 0.2630 0.088 Uiso calc PR 0.55(3) A 1
C C31 0.285(3) 0.832(3) 0.2461(15) 0.072(6) Uani d P 0.55(3) A 1
H H31 0.2300 0.8709 0.2820 0.086 Uiso calc PR 0.55(3) A 1
C C29' 0.421(3) 0.819(3) 0.2146(16) 0.069(6) Uani d P 0.45(3) A 2
H H29' 0.4782 0.8546 0.2346 0.083 Uiso calc PR 0.45(3) A 2
C C30' 0.306(4) 0.772(3) 0.2482(18) 0.073(8) Uani d P 0.45(3) A 2
H H30' 0.2689 0.7660 0.2966 0.088 Uiso calc PR 0.45(3) A 2
C C31' 0.255(3) 0.735(2) 0.198(2) 0.077(7) Uani d P 0.45(3) A 2
H H31' 0.1723 0.7018 0.2069 0.093 Uiso calc PR 0.45(3) A 2
C C32 0.5972(8) 1.0210(6) 0.1213(4) 0.0725(19) Uani d . 1 . .
H H32A 0.5005 1.0383 0.1460 0.087 Uiso calc PR 0.69(3) B 1
H H32B 0.6202 1.0989 0.0926 0.087 Uiso calc PR 0.69(3) B 1
H H32C 0.5067 1.0239 0.1526 0.087 Uiso d PR 0.31(3) B 2
H H32D 0.5950 1.1036 0.0908 0.087 Uiso d PR 0.31(3) B 2
C C33 0.703(11) 0.960(6) 0.175(5) 0.069(9) Uani d P 0.69(3) B 1
C C34 0.808(5) 0.854(3) 0.1808(18) 0.070(6) Uani d P 0.69(3) B 1
H H34 0.8277 0.7962 0.1513 0.085 Uiso calc PR 0.69(3) B 1
C C35 0.879(3) 0.848(2) 0.2387(14) 0.072(5) Uani d P 0.69(3) B 1
H H35 0.9523 0.7839 0.2571 0.086 Uiso calc PR 0.69(3) B 1
C C36 0.821(2) 0.956(2) 0.2633(13) 0.071(5) Uani d P 0.69(3) B 1
H H36 0.8522 0.9797 0.2999 0.086 Uiso calc PR 0.69(3) B 1
C C33' 0.72(2) 0.992(14) 0.166(12) 0.07(2) Uani d P 0.31(3) B 2
C C34' 0.783(10) 0.881(7) 0.200(4) 0.073(13) Uani d P 0.31(3) B 2
H H34' 0.7785 0.8034 0.1935 0.088 Uiso calc PR 0.31(3) B 2
C C35' 0.861(5) 0.903(5) 0.246(3) 0.067(13) Uani d P 0.31(3) B 2
H H35' 0.9158 0.8440 0.2786 0.081 Uiso calc PR 0.31(3) B 2
C C36' 0.842(3) 1.028(4) 0.235(2) 0.074(10) Uani d P 0.31(3) B 2
H H36' 0.8867 1.0695 0.2583 0.089 Uiso calc PR 0.31(3) B 2
C C37 0.7653(7) 0.4081(6) -0.0139(4) 0.0640(17) Uani d . 1 . .
C C38 0.9219(7) 0.3457(7) -0.0194(5) 0.099(3) Uani d . 1 . .
H H38A 0.9787 0.4047 -0.0191 0.149 Uiso calc R 1 . .
H H38B 0.9488 0.3159 -0.0635 0.149 Uiso calc R 1 . .
H H38C 0.9380 0.2766 0.0210 0.149 Uiso calc R 1 . .
C C39 0.5055(7) 0.6021(6) -0.1320(3) 0.0583(15) Uani d . 1 . .
C C40 0.5108(9) 0.6544(8) -0.2121(3) 0.093(3) Uani d . 1 . .
H H40A 0.5917 0.6069 -0.2369 0.140 Uiso calc R 1 . .
H H40B 0.5199 0.7401 -0.2223 0.140 Uiso calc R 1 . .
H H40C 0.4240 0.6497 -0.2283 0.140 Uiso calc R 1 . .

loop_
_atom_site_aniso_label
_atom_site_aniso_U_11
_atom_site_aniso_U_22
_atom_site_aniso_U_33
_atom_site_aniso_U_12
_atom_site_aniso_U_13
_atom_site_aniso_U_23
Cu1 0.0369(3) 0.0277(3) 0.0352(3) -0.0056(2) -0.0076(2) -0.0107(2)
Cu2 0.0564(4) 0.0363(4) 0.0446(4) -0.0141(3) -0.0139(3) -0.0089(3)
N1 0.038(2) 0.037(2) 0.039(2) -0.0074(18) -0.0056(18) -0.0167(18)
N2 0.055(3) 0.039(2) 0.045(2) -0.014(2) -0.009(2) -0.017(2)
N3 0.071(3) 0.042(3) 0.064(3) -0.016(2) -0.025(3) -0.016(2)
N4 0.086(4) 0.050(3) 0.073(4) -0.013(3) -0.035(3) -0.021(3)
O1 0.063(3) 0.071(3) 0.070(3) -0.015(2) -0.020(2) -0.022(2)
O2 0.107(4) 0.104(4) 0.070(3) -0.001(3) -0.024(3) -0.034(3)
O3 0.054(2) 0.039(2) 0.054(2) 0.0039(17) -0.0209(18) -0.0181(17)
O4 0.057(2) 0.037(2) 0.052(2) -0.0056(17) -0.0248(18) -0.0101(17)
O5 0.054(2) 0.051(2) 0.047(2) -0.0209(18) 0.0022(18) -0.0164(18)
O6 0.058(2) 0.047(2) 0.047(2) -0.0133(18) 0.0108(18) -0.0192(18)
O7 0.091(9) 0.061(9) 0.073(9) -0.011(7) -0.019(6) -0.029(7)
O8 0.106(7) 0.072(7) 0.079(8) -0.013(6) -0.026(6) -0.028(6)
O7' 0.094(10) 0.061(9) 0.076(12) -0.003(7) -0.023(8) -0.023(8)
O8' 0.094(14) 0.068(15) 0.078(17) -0.016(11) -0.026(12) -0.026(14)
O9 0.065(3) 0.052(3) 0.083(3) -0.014(2) -0.011(2) -0.007(2)
O10 0.065(3) 0.057(3) 0.085(3) -0.006(2) -0.014(2) -0.023(2)
O11 0.084(3) 0.057(3) 0.056(2) -0.032(2) -0.022(2) -0.003(2)
O12 0.087(3) 0.066(3) 0.045(2) -0.030(2) -0.020(2) -0.007(2)
C1 0.050(3) 0.039(3) 0.045(3) -0.015(2) -0.007(2) -0.016(2)
C2 0.053(3) 0.039(3) 0.038(3) -0.005(2) -0.008(2) -0.015(2)
C3 0.040(3) 0.036(3) 0.037(3) -0.005(2) -0.004(2) -0.014(2)
C4 0.045(3) 0.047(3) 0.048(3) -0.003(2) -0.007(2) -0.017(3)
C5 0.047(3) 0.056(4) 0.055(3) 0.004(3) -0.010(3) -0.016(3)
C6 0.063(4) 0.046(3) 0.056(4) 0.011(3) -0.005(3) -0.020(3)
C7 0.062(4) 0.043(3) 0.052(3) 0.000(3) -0.008(3) -0.020(3)
C8 0.046(3) 0.050(3) 0.053(3) -0.020(3) -0.015(3) -0.015(3)
C9 0.047(3) 0.051(3) 0.062(4) -0.015(3) -0.006(3) -0.021(3)
C10 0.044(3) 0.066(4) 0.084(5) -0.007(3) -0.002(3) -0.018(4)
C11 0.049(4) 0.081(5) 0.087(5) -0.011(3) -0.023(4) -0.013(4)
C12 0.068(4) 0.049(3) 0.054(3) -0.022(3) -0.014(3) -0.020(3)
C13 0.077(4) 0.058(4) 0.060(4) -0.019(3) -0.017(4) -0.023(3)
C14 0.088(5) 0.079(5) 0.073(5) -0.015(4) -0.026(4) -0.022(4)
C15 0.106(6) 0.091(6) 0.073(5) -0.018(5) -0.031(5) -0.023(4)
C16 0.119(7) 0.106(7) 0.068(5) -0.002(6) -0.018(5) -0.037(5)
C17 0.040(3) 0.040(3) 0.043(3) -0.005(2) -0.009(2) -0.010(2)
C18 0.067(4) 0.056(4) 0.082(5) 0.006(3) -0.041(4) -0.011(3)
C19 0.043(3) 0.040(3) 0.043(3) -0.008(2) -0.002(2) -0.009(2)
C20 0.081(5) 0.070(4) 0.054(4) -0.020(4) 0.021(3) -0.012(3)
C21 0.080(4) 0.050(4) 0.071(4) -0.013(3) -0.032(4) -0.018(3)
C22 0.081(5) 0.050(4) 0.076(5) -0.020(3) -0.036(4) -0.008(3)
C23 0.090(5) 0.060(4) 0.088(5) -0.027(4) -0.034(4) -0.008(4)
C24 0.089(5) 0.066(5) 0.093(6) -0.035(4) -0.026(5) 0.006(4)
C25 0.085(5) 0.070(5) 0.082(5) -0.028(4) -0.024(4) 0.003(4)
C26 0.079(5) 0.056(4) 0.073(5) -0.024(3) -0.025(4) -0.005(3)
C27 0.073(4) 0.046(3) 0.070(4) -0.020(3) -0.031(4) -0.009(3)
C28 0.085(5) 0.054(4) 0.068(5) -0.003(4) -0.026(4) -0.024(4)
C29 0.098(14) 0.058(10) 0.076(14) -0.004(9) -0.016(11) -0.021(10)
C30 0.095(15) 0.061(15) 0.068(16) -0.007(10) -0.018(12) -0.023(12)
C31 0.090(14) 0.059(15) 0.072(11) -0.005(13) -0.020(9) -0.025(13)
C29' 0.085(16) 0.060(15) 0.071(14) -0.012(13) -0.026(11) -0.021(12)
C30' 0.091(19) 0.06(2) 0.072(14) -0.009(18) -0.018(12) -0.020(19)
C31' 0.088(17) 0.064(12) 0.08(2) -0.007(11) -0.026(16) -0.015(14)
C32 0.093(5) 0.059(4) 0.079(5) -0.014(4) -0.032(4) -0.027(4)
C33 0.088(19) 0.06(3) 0.07(2) -0.019(19) -0.028(14) -0.03(2)
C34 0.090(16) 0.063(14) 0.070(16) -0.016(11) -0.026(12) -0.026(8)
C35 0.084(10) 0.066(14) 0.071(9) -0.014(11) -0.022(7) -0.018(11)
C36 0.090(12) 0.065(16) 0.071(12) -0.017(10) -0.027(10) -0.022(10)
C33' 0.09(4) 0.06(6) 0.07(5) -0.02(4) -0.03(3) -0.03(5)
C34' 0.09(4) 0.06(4) 0.07(4) -0.02(3) -0.03(3) -0.02(2)
C35' 0.08(3) 0.06(4) 0.07(3) -0.01(3) -0.02(2) -0.02(3)
C36' 0.09(2) 0.07(2) 0.07(2) -0.016(17) -0.027(16) -0.024(17)
C37 0.065(4) 0.055(4) 0.069(4) -0.012(3) -0.007(3) -0.008(3)
C38 0.062(5) 0.082(6) 0.141(8) 0.003(4) -0.014(5) -0.018(5)
C39 0.071(4) 0.058(4) 0.052(4) -0.025(3) -0.016(3) -0.004(3)
C40 0.136(7) 0.102(6) 0.047(4) -0.054(5) -0.020(4) 0.008(4)

loop_
_atom_type_symbol
_atom_type_description
_atom_type_scat_dispersion_real
_atom_type_scat_dispersion_imag
_atom_type_scat_source
C C 0.0033 0.0016 'International Tables Vol C Tables 4.2.6.8 and 6.1.1.4'
H H 0.0000 0.0000 'International Tables Vol C Tables 4.2.6.8 and 6.1.1.4'
N N 0.0061 0.0033 'International Tables Vol C Tables 4.2.6.8 and 6.1.1.4'
O O 0.0106 0.0060 'International Tables Vol C Tables 4.2.6.8 and 6.1.1.4'
Cu Cu 0.3201 1.2651 'International Tables Vol C Tables 4.2.6.8 and 6.1.1.4'

loop_
_geom_angle_atom_site_label_1
_geom_angle_atom_site_label_2
_geom_angle_atom_site_label_3
_geom_angle_site_symmetry_1
_geom_angle_site_symmetry_3
_geom_angle
_geom_angle_publ_flag
O4 Cu1 O3 2_776 . 165.00(14) y
O4 Cu1 O5 2_776 . 91.84(16) ?
O3 Cu1 O5 . . 86.28(16) ?
O4 Cu1 O6 2_776 2_776 87.21(16) ?
O3 Cu1 O6 . 2_776 90.80(16) ?
O5 Cu1 O6 . 2_776 165.11(15) y
O4 Cu1 N1 2_776 . 99.23(14) ?
O3 Cu1 N1 . . 95.76(14) ?
O5 Cu1 N1 . . 98.95(14) ?
O6 Cu1 N1 2_776 . 95.87(14) ?
O4 Cu1 Cu1 2_776 2_776 82.02(10) ?
O3 Cu1 Cu1 . 2_776 82.99(10) ?
O5 Cu1 Cu1 . 2_776 80.88(10) ?
O6 Cu1 Cu1 2_776 2_776 84.27(11) ?
N1 Cu1 Cu1 . 2_776 178.75(11) ?
O10 Cu2 O9 2_665 . 165.48(18) ?
O10 Cu2 O11 2_665 . 87.25(18) ?
O9 Cu2 O11 . . 88.85(19) ?
O10 Cu2 O12 2_665 2_665 92.30(19) ?
O9 Cu2 O12 . 2_665 87.95(18) ?
O11 Cu2 O12 . 2_665 165.31(17) ?
O10 Cu2 N3 2_665 . 99.22(18) ?
O9 Cu2 N3 . . 95.11(18) ?
O11 Cu2 N3 . . 96.54(17) ?
O12 Cu2 N3 2_665 . 98.02(17) ?
O10 Cu2 Cu2 2_665 2_665 80.40(13) ?
O9 Cu2 Cu2 . 2_665 85.37(13) ?
O11 Cu2 Cu2 . 2_665 85.86(12) ?
O12 Cu2 Cu2 2_665 2_665 79.60(12) ?
N3 Cu2 Cu2 . 2_665 177.56(13) ?
C1 N1 C3 . . 104.9(4) ?
C1 N1 Cu1 . . 133.9(3) ?
C3 N1 Cu1 . . 121.2(3) ?
C1 N2 C2 . . 106.3(4) ?
C1 N2 C12 . . 129.1(5) ?
C2 N2 C12 . . 124.2(4) ?
C21 N3 C27 . . 106.2(5) ?
C21 N3 Cu2 . . 134.3(4) ?
C27 N3 Cu2 . . 119.5(4) ?
C22 N4 C21 . . 107.3(5) ?
C22 N4 C32 . . 123.1(6) ?
C21 N4 C32 . . 129.5(6) ?
C11 O1 C8 . . 104.9(5) ?
C13 O2 C16 . . 104.8(6) ?
C17 O3 Cu1 . . 123.4(3) ?
C17 O4 Cu1 . 2_776 125.2(3) ?
C19 O5 Cu1 . . 126.7(3) ?
C19 O6 Cu1 . 2_776 122.0(3) ?
C31 O7 C28 . . 110.3(14) ?
C36 O8 C33 . . 108(4) ?
C31' O7' C28 . . 104.3(15) ?
C33' O8' C36' . . 107(10) ?
C37 O9 Cu2 . . 121.2(4) ?
C37 O10 Cu2 . 2_665 127.4(4) ?
C39 O11 Cu2 . . 120.7(4) ?
C39 O12 Cu2 . 2_665 127.9(4) ?
N1 C1 N2 . . 112.6(5) ?
N1 C1 C8 . . 123.8(4) ?
N2 C1 C8 . . 123.7(4) ?
C3 C2 N2 . . 106.7(4) ?
C3 C2 C7 . . 122.6(5) ?
N2 C2 C7 . . 130.7(5) ?
C2 C3 C4 . . 120.5(5) ?
C2 C3 N1 . . 109.5(4) ?
C4 C3 N1 . . 130.1(4) ?
C5 C4 C3 . . 116.6(5) ?
C5 C4 H4 . . 121.7 ?
C3 C4 H4 . . 121.7 ?
C4 C5 C6 . . 121.7(5) ?
C4 C5 H5 . . 119.1 ?
C6 C5 H5 . . 119.1 ?
C7 C6 C5 . . 122.5(5) ?
C7 C6 H6 . . 118.7 ?
C5 C6 H6 . . 118.7 ?
C6 C7 C2 . . 116.1(5) ?
C6 C7 H7 . . 121.9 ?
C2 C7 H7 . . 121.9 ?
C9 C8 O1 . . 110.2(5) ?
C9 C8 C1 . . 133.1(5) ?
O1 C8 C1 . . 116.6(5) ?
C8 C9 C10 . . 106.4(5) ?
C8 C9 H9 . . 126.8 ?
C10 C9 H9 . . 126.8 ?
C11 C10 C9 . . 107.4(6) ?
C11 C10 H10 . . 126.3 ?
C9 C10 H10 . . 126.3 ?
C10 C11 O1 . . 111.1(6) ?
C10 C11 H11 . . 124.4 ?
O1 C11 H11 . . 124.4 ?
N2 C12 C13 . . 115.0(5) ?
N2 C12 H12A . . 108.5 ?
C13 C12 H12A . . 108.5 ?
N2 C12 H12B . . 108.5 ?
C13 C12 H12B . . 108.5 ?
H12A C12 H12B . . 107.5 ?
C14 C13 O2 . . 110.0(6) ?
C14 C13 C12 . . 135.0(7) ?
O2 C13 C12 . . 114.8(6) ?
C13 C14 C15 . . 108.3(7) ?
C13 C14 H14 . . 125.8 ?
C15 C14 H14 . . 125.8 ?
C16 C15 C14 . . 106.8(7) ?
C16 C15 H15 . . 126.6 ?
C14 C15 H15 . . 126.6 ?
C15 C16 O2 . . 110.1(7) ?
C15 C16 H16 . . 124.9 ?
O2 C16 H16 . . 124.9 ?
O4 C17 O3 . . 126.4(5) ?
O4 C17 C18 . . 117.2(5) ?
O3 C17 C18 . . 116.4(5) ?
C17 C18 H18A . . 109.5 ?
C17 C18 H18B . . 109.5 ?
H18A C18 H18B . . 109.5 ?
C17 C18 H18C . . 109.5 ?
H18A C18 H18C . . 109.5 ?
H18B C18 H18C . . 109.5 ?
O6 C19 O5 . . 125.7(5) ?
O6 C19 C20 . . 118.2(5) ?
O5 C19 C20 . . 116.1(5) ?
C19 C20 H20A . . 109.5 ?
C19 C20 H20B . . 109.5 ?
H20A C20 H20B . . 109.5 ?
C19 C20 H20C . . 109.5 ?
H20A C20 H20C . . 109.5 ?
H20B C20 H20C . . 109.5 ?
N3 C21 N4 . . 111.6(6) ?
N3 C21 C28 . . 124.7(6) ?
N4 C21 C28 . . 123.7(6) ?
N4 C22 C27 . . 107.3(6) ?
N4 C22 C23 . . 133.0(6) ?
C27 C22 C23 . . 119.7(7) ?
C24 C23 C22 . . 118.4(7) ?
C24 C23 H23 . . 120.8 ?
C22 C23 H23 . . 120.8 ?
C23 C24 C25 . . 122.5(7) ?
C23 C24 H24 . . 118.8 ?
C25 C24 H24 . . 118.8 ?
C26 C25 C24 . . 120.6(7) ?
C26 C25 H25 . . 119.7 ?
C24 C25 H25 . . 119.7 ?
C25 C26 C27 . . 117.3(7) ?
C25 C26 H26 . . 121.3 ?
C27 C26 H26 . . 121.3 ?
C26 C27 C22 . . 121.5(6) ?
C26 C27 N3 . . 130.8(5) ?
C22 C27 N3 . . 107.7(6) ?
O7' C28 C29' . . 112.0(16) ?
O7' C28 O7 . . 112.9(11) ?
C29' C28 O7 . . 30.2(9) ?
O7' C28 C29 . . 37.5(7) ?
C29' C28 C29 . . 85.6(15) ?
O7 C28 C29 . . 102.8(11) ?
O7' C28 C21 . . 116.4(10) ?
C29' C28 C21 . . 131.5(14) ?
O7 C28 C21 . . 122.3(9) ?
C29 C28 C21 . . 134.6(10) ?
C28 C29 C30 . . 113.1(16) ?
C28 C29 H29 . . 123.4 ?
C30 C29 H29 . . 123.4 ?
C31 C30 C29 . . 103(3) ?
C31 C30 H30 . . 128.4 ?
C29 C30 H30 . . 128.4 ?
O7 C31 C30 . . 110(2) ?
O7 C31 H31 . . 125.0 ?
C30 C31 H31 . . 125.0 ?
C28 C29' C30' . . 106(2) ?
C28 C29' H29' . . 127.2 ?
C30' C29' H29' . . 127.2 ?
C31' C30' C29' . . 107(3) ?
C31' C30' H30' . . 126.6 ?
C29' C30' H30' . . 126.6 ?
O7' C31' C30' . . 111(3) ?
O7' C31' H31' . . 124.4 ?
C30' C31' H31' . . 124.4 ?
N4 C32 C33' . . 115(8) ?
N4 C32 C33 . . 106(3) ?
C33' C32 C33 . . 15(5) ?
N4 C32 H32A . . 110.5 ?
C33' C32 H32A . . 116.2 ?
C33 C32 H32A . . 110.5 ?
N4 C32 H32B . . 110.5 ?
C33' C32 H32B . . 95.3 ?
C33 C32 H32B . . 110.5 ?
H32A C32 H32B . . 108.7 ?
N4 C32 H32C . . 108.9 ?
C33' C32 H32C . . 108.8 ?
C33 C32 H32C . . 101.3 ?
H32A C32 H32C . . 10.9 ?
H32B C32 H32C . . 118.4 ?
N4 C32 H32D . . 108.5 ?
C33' C32 H32D . . 108.5 ?
C33 C32 H32D . . 123.7 ?
H32A C32 H32D . . 96.9 ?
H32B C32 H32D . . 14.5 ?
H32C C32 H32D . . 107.3 ?
O8 C33 C34 . . 108(7) ?
O8 C33 C32 . . 119(6) ?
C34 C33 C32 . . 133(7) ?
C33 C34 C35 . . 108(4) ?
C33 C34 H34 . . 126.2 ?
C35 C34 H34 . . 126.2 ?
C36 C35 C34 . . 106(3) ?
C36 C35 H35 . . 126.8 ?
C34 C35 H35 . . 126.8 ?
O8 C36 C35 . . 109(2) ?
O8 C36 H36 . . 125.5 ?
C35 C36 H36 . . 125.5 ?
O8' C33' C34' . . 110(10) ?
O8' C33' C32 . . 121(10) ?
C34' C33' C32 . . 129(10) ?
C33' C34' C35' . . 107(9) ?
C33' C34' H34' . . 126.6 ?
C35' C34' H34' . . 126.6 ?
C36' C35' C34' . . 107(5) ?
C36' C35' H35' . . 126.7 ?
C34' C35' H35' . . 126.7 ?
O8' C36' C35' . . 110(3) ?
O8' C36' H36' . . 125.2 ?
C35' C36' H36' . . 125.2 ?
O9 C37 O10 . . 125.5(6) ?
O9 C37 C38 . . 117.5(6) ?
O10 C37 C38 . . 117.0(6) ?
C37 C38 H38A . . 109.5 ?
C37 C38 H38B . . 109.5 ?
H38A C38 H38B . . 109.5 ?
C37 C38 H38C . . 109.5 ?
H38A C38 H38C . . 109.5 ?
H38B C38 H38C . . 109.5 ?
O11 C39 O12 . . 125.9(6) ?
O11 C39 C40 . . 117.6(6) ?
O12 C39 C40 . . 116.5(6) ?
C39 C40 H40A . . 109.5 ?
C39 C40 H40B . . 109.5 ?
H40A C40 H40B . . 109.5 ?
C39 C40 H40C . . 109.5 ?
H40A C40 H40C . . 109.5 ?
H40B C40 H40C . . 109.5 ?

loop_
_geom_bond_atom_site_label_1
_geom_bond_atom_site_label_2
_geom_bond_site_symmetry_2
_geom_bond_distance
_geom_bond_publ_flag
Cu1 O4 2_776 1.961(3) y
Cu1 O3 . 1.966(3) y
Cu1 O5 . 1.977(3) y
Cu1 O6 2_776 1.989(3) y
Cu1 N1 . 2.233(4) y
Cu1 Cu1 2_776 2.7254(11) y
Cu2 O10 2_665 1.959(4) ?
Cu2 O9 . 1.964(4) ?
Cu2 O11 . 1.966(4) ?
Cu2 O12 2_665 1.967(4) ?
Cu2 N3 . 2.241(4) ?
Cu2 Cu2 2_665 2.7085(12) ?
N1 C1 . 1.320(6) ?
N1 C3 . 1.401(6) ?
N2 C1 . 1.371(6) ?
N2 C2 . 1.377(7) ?
N2 C12 . 1.469(6) ?
N3 C21 . 1.321(8) ?
N3 C27 . 1.398(8) ?
N4 C22 . 1.355(8) ?
N4 C21 . 1.364(8) ?
N4 C32 . 1.457(7) ?
O1 C11 . 1.368(7) ?
O1 C8 . 1.378(6) ?
O2 C13 . 1.359(8) ?
O2 C16 . 1.399(8) ?
O3 C17 . 1.247(6) ?
O4 C17 . 1.233(6) ?
O4 Cu1 2_776 1.961(3) ?
O5 C19 . 1.248(6) ?
O6 C19 . 1.240(6) ?
O6 Cu1 2_776 1.989(3) ?
O7 C31 . 1.35(3) ?
O7 C28 . 1.371(15) ?
O8 C36 . 1.35(2) ?
O8 C33 . 1.35(9) ?
O7' C31' . 1.32(3) ?
O7' C28 . 1.323(15) ?
O8' C33' . 1.32(15) ?
O8' C36' . 1.32(3) ?
O9 C37 . 1.247(7) ?
O10 C37 . 1.257(7) ?
O10 Cu2 2_665 1.959(4) ?
O11 C39 . 1.234(7) ?
O12 C39 . 1.251(7) ?
O12 Cu2 2_665 1.967(4) ?
C1 C8 . 1.447(7) ?
C2 C3 . 1.377(7) ?
C2 C7 . 1.396(7) ?
C3 C4 . 1.397(7) ?
C4 C5 . 1.375(7) ?
C4 H4 . 0.9300 ?
C5 C6 . 1.388(8) ?
C5 H5 . 0.9300 ?
C6 C7 . 1.350(8) ?
C6 H6 . 0.9300 ?
C7 H7 . 0.9300 ?
C8 C9 . 1.323(7) ?
C9 C10 . 1.416(8) ?
C9 H9 . 0.9300 ?
C10 C11 . 1.298(9) ?
C10 H10 . 0.9300 ?
C11 H11 . 0.9300 ?
C12 C13 . 1.486(8) ?
C12 H12A . 0.9700 ?
C12 H12B . 0.9700 ?
C13 C14 . 1.300(9) ?
C14 C15 . 1.403(10) ?
C14 H14 . 0.9300 ?
C15 C16 . 1.292(10) ?
C15 H15 . 0.9300 ?
C16 H16 . 0.9300 ?
C17 C18 . 1.512(7) ?
C18 H18A . 0.9600 ?
C18 H18B . 0.9600 ?
C18 H18C . 0.9600 ?
C19 C20 . 1.508(7) ?
C20 H20A . 0.9600 ?
C20 H20B . 0.9600 ?
C20 H20C . 0.9600 ?
C21 C28 . 1.437(10) ?
C22 C27 . 1.392(8) ?
C22 C23 . 1.404(9) ?
C23 C24 . 1.330(10) ?
C23 H23 . 0.9300 ?
C24 C25 . 1.395(10) ?
C24 H24 . 0.9300 ?
C25 C26 . 1.381(9) ?
C25 H25 . 0.9300 ?
C26 C27 . 1.387(9) ?
C26 H26 . 0.9300 ?
C28 C29' . 1.34(3) ?
C28 C29 . 1.37(2) ?
C29 C30 . 1.38(3) ?
C29 H29 . 0.9300 ?
C30 C31 . 1.36(4) ?
C30 H30 . 0.9300 ?
C31 H31 . 0.9300 ?
C29' C30' . 1.34(5) ?
C29' H29' . 0.9300 ?
C30' C31' . 1.34(5) ?
C30' H30' . 0.9300 ?
C31' H31' . 0.9300 ?
C32 C33' . 1.5(2) ?
C32 C33 . 1.50(10) ?
C32 H32A . 0.9700 ?
C32 H32B . 0.9700 ?
C32 H32C . 0.9700 ?
C32 H32D . 0.9700 ?
C33 C34 . 1.37(10) ?
C34 C35 . 1.39(5) ?
C34 H34 . 0.9300 ?
C35 C36 . 1.37(2) ?
C35 H35 . 0.9300 ?
C36 H36 . 0.9300 ?
C33' C34' . 1.3(2) ?
C34' C35' . 1.35(10) ?
C34' H34' . 0.9300 ?
C35' C36' . 1.34(5) ?
C35' H35' . 0.9300 ?
C36' H36' . 0.9300 ?
C37 C38 . 1.506(9) ?
C38 H38A . 0.9600 ?
C38 H38B . 0.9600 ?
C38 H38C . 0.9600 ?
C39 C40 . 1.505(8) ?
C40 H40A . 0.9600 ?
C40 H40B . 0.9600 ?
C40 H40C . 0.9600 ?

loop_
_geom_hbond_atom_site_label_D
_geom_hbond_atom_site_label_H
_geom_hbond_atom_site_label_A
_geom_hbond_site_symmetry_A
_geom_hbond_distance_DH
_geom_hbond_distance_HA
_geom_hbond_distance_DA
_geom_hbond_angle_DHA
C12 H12B O3 2_766 0.97 2.55 3.426(7) 150.6
C31 H31 O6 2_676 0.93 2.54 3.44(3) 165.7
C36 H36 O4 2_776 0.93 2.50 3.371(19) 156.7
